data_7708264
loop_
_publ_author_name
'Eder, Wolfgang'
'Himmelbauer, Daniel'
'St\"oger, Berthold'
'Veiros, Luis F.'
'Pignitter, Marc'
'Kirchner, Karl'

_publ_section_title
;
 Manganese and Iron PCP Pincer Complexes -- The Influence of Sterics on
 Structure and Reactivity
;
_journal_name_full 'Dalton Transactions'
_journal_paper_doi 10.1039/D1DT02407H
_journal_year 2021
_chemical_formula_sum 'C23 H36 B F4 Mn O3 P2'
_chemical_formula_weight 564.21
_space_group_crystal_system monoclinic
_space_group_IT_number 4
_space_group_name_Hall 'P 2yb'
_space_group_name_H-M_alt 'P 1 21 1'
_atom_sites_solution_hydrogens mixed
_audit_creation_method SHELXL-2014/7
_audit_update_record
;
2021-07-16 deposited with the CCDC.	2021-09-06 downloaded from the CCDC.
;
_cell_angle_alpha 90
_cell_angle_beta 95.448(3)
_cell_angle_gamma 90
_cell_formula_units_Z 2
_cell_length_a 9.8863(9)
_cell_length_b 11.4370(10)
_cell_length_c 11.5482(10)
_cell_measurement_reflns_used 5374
_cell_measurement_temperature 100
_cell_measurement_theta_max 28.23
_cell_measurement_theta_min 2.51
_cell_volume 1299.9(2)
_computing_structure_refinement 'SHELXL-2014/7 (Sheldrick, 2014)'
_diffrn_ambient_temperature 100
_diffrn_measured_fraction_theta_full 0.999
_diffrn_measured_fraction_theta_max 0.998
_diffrn_measurement_device 'four-circle diffractometer'
_diffrn_measurement_device_type 'Bruker KAPPA APEX II CCD'
_diffrn_measurement_method '\w- and \f-scans'
_diffrn_radiation_monochromator graphite
_diffrn_radiation_type MoK\a
_diffrn_radiation_wavelength 0.71073
_diffrn_reflns_av_R_equivalents 0.0636
_diffrn_reflns_av_unetI/netI 0.0751
_diffrn_reflns_Laue_measured_fraction_full 0.999
_diffrn_reflns_Laue_measured_fraction_max 0.998
_diffrn_reflns_limit_h_max 15
_diffrn_reflns_limit_h_min -15
_diffrn_reflns_limit_k_max 17
_diffrn_reflns_limit_k_min -17
_diffrn_reflns_limit_l_max 17
_diffrn_reflns_limit_l_min -17
_diffrn_reflns_number 34239
_diffrn_reflns_point_group_measured_fraction_full 1.000
_diffrn_reflns_point_group_measured_fraction_max 0.998
_diffrn_reflns_theta_full 25.242
_diffrn_reflns_theta_max 33.162
_diffrn_reflns_theta_min 2.512
_exptl_absorpt_coefficient_mu 0.683
_exptl_absorpt_correction_T_max 0.747
_exptl_absorpt_correction_T_min 0.683
_exptl_absorpt_correction_type multi-scan
_exptl_absorpt_process_details SADABS
_exptl_crystal_colour red
_exptl_crystal_density_diffrn 1.442
_exptl_crystal_description plate
_exptl_crystal_F_000 588
_exptl_crystal_size_max 0.15
_exptl_crystal_size_mid 0.15
_exptl_crystal_size_min 0.04
_refine_diff_density_max 0.457
_refine_diff_density_min -0.622
_refine_diff_density_rms 0.075
_refine_ls_abs_structure_details
;
 Refined as an inversion twin.
;
_refine_ls_abs_structure_Flack 0.075(16)
_refine_ls_extinction_method none
_refine_ls_goodness_of_fit_ref 0.977
_refine_ls_hydrogen_treatment mixed
_refine_ls_matrix_type full
_refine_ls_number_parameters 329
_refine_ls_number_reflns 9908
_refine_ls_number_restraints 1
_refine_ls_restrained_S_all 0.977
_refine_ls_R_factor_all 0.0611
_refine_ls_R_factor_gt 0.0411
_refine_ls_shift/su_max 0.000
_refine_ls_shift/su_mean 0.000
_refine_ls_structure_factor_coef Fsqd
_refine_ls_weighting_details 'w=1/[\s^2^(Fo^2^)+(0.0292P)^2^] where P=(Fo^2^+2Fc^2^)/3'
_refine_ls_weighting_scheme calc
_refine_ls_wR_factor_gt 0.0747
_refine_ls_wR_factor_ref 0.0816
_reflns_Friedel_coverage 0.919
_reflns_Friedel_fraction_full 1.000
_reflns_Friedel_fraction_max 0.998
_reflns_number_gt 7963
_reflns_number_total 9908
_reflns_threshold_expression 'I > 2\s(I)'
_cod_data_source_file d1dt02407h2.cif
_cod_data_source_block 3
_cod_original_sg_symbol_H-M 'P 21'
_cod_database_code 7708264
_shelx_shelxl_version_number 2014/7
_shelx_space_group_comment
;
The symmetry employed for this shelxl refinement is uniquely defined
by the following loop, which should always be used as a source of
symmetry information in preference to the above space-group names.
They are only intended as comments.
;
_shelx_estimated_absorpt_t_min 0.905
_shelx_estimated_absorpt_t_max 0.973

loop_
_space_group_symop_operation_xyz
'x, y, z'
'-x, y+1/2, -z'

loop_
_atom_site_label
_atom_site_type_symbol
_atom_site_fract_x
_atom_site_fract_y
_atom_site_fract_z
_atom_site_U_iso_or_equiv
_atom_site_adp_type
_atom_site_occupancy
_atom_site_site_symmetry_order
_atom_site_calc_flag
_atom_site_refinement_flags_posn
_atom_site_refinement_flags_adp
_atom_site_refinement_flags_occupancy
_atom_site_disorder_assembly
_atom_site_disorder_group
Mn1 Mn 0.23958(4) 0.49926(4) 0.24182(4) 0.00998(9) Uani 1 1 d . . . . .
P1 P 0.24963(7) 0.70282(6) 0.23279(6) 0.01044(14) Uani 1 1 d . . . . .
P2 P 0.28657(7) 0.30290(6) 0.28321(6) 0.01058(13) Uani 1 1 d . . . . .
F1 F 0.2847(2) 0.6115(3) 0.5966(5) 0.0311(9) Uani 0.919(16) 1 d . . P A 1
F2 F 0.2618(5) 0.5084(5) 0.7615(2) 0.0391(12) Uani 0.919(16) 1 d . . P A 1
F1' F 0.286(3) 0.615(3) 0.644(4) 0.022(8) Uiso 0.081(16) 1 d . . P A 2
F2' F 0.309(4) 0.467(4) 0.773(3) 0.021(8) Uiso 0.081(16) 1 d . . P A 2
F3 F 0.2699(2) 0.41411(18) 0.58876(19) 0.0333(5) Uani 1 1 d . . . . .
F4 F 0.46055(17) 0.50126(19) 0.67297(17) 0.0330(4) Uani 1 1 d . . . . .
O1 O 0.0001(2) 0.4709(2) 0.07442(19) 0.0246(5) Uani 1 1 d . . . . .
O2 O 0.0291(2) 0.4954(2) 0.41087(17) 0.0235(4) Uani 1 1 d . . . . .
O3 O 0.4135(2) 0.4900(2) 0.04420(17) 0.0218(4) Uani 1 1 d . . . . .
C1 C 0.4460(3) 0.5258(2) 0.3673(2) 0.0143(6) Uani 1 1 d . . . . .
C2 C 0.5156(3) 0.4203(2) 0.3559(2) 0.0136(5) Uani 1 1 d . . . . .
C3 C 0.6400(3) 0.4243(3) 0.3089(3) 0.0191(6) Uani 1 1 d . . . . .
H3 H 0.6911 0.3547 0.3020 0.023 Uiso 1 1 calc R U . . .
C4 C 0.6893(3) 0.5305(3) 0.2721(3) 0.0225(6) Uani 1 1 d . . . . .
H4 H 0.7747 0.5322 0.2408 0.027 Uiso 1 1 calc R U . . .
C5 C 0.6177(3) 0.6339(3) 0.2795(3) 0.0201(6) Uani 1 1 d . . . . .
H5 H 0.6523 0.7049 0.2516 0.024 Uiso 1 1 calc R U . . .
C6 C 0.4939(3) 0.6324(2) 0.3288(2) 0.0152(5) Uani 1 1 d . . . . .
C7 C 0.4018(3) 0.7372(2) 0.3323(2) 0.0163(6) Uani 1 1 d . . . . .
H7A H 0.4473 0.8083 0.3061 0.020 Uiso 1 1 calc R U . . .
H7AB H 0.3767 0.7504 0.4122 0.020 Uiso 1 1 calc R U . . .
C8 C 0.4433(3) 0.3090(3) 0.3840(2) 0.0135(5) Uani 1 1 d . . . . .
H8A H 0.4207 0.3100 0.4657 0.016 Uiso 1 1 calc R U . . .
H8AB H 0.5013 0.2402 0.3728 0.016 Uiso 1 1 calc R U . . .
C9 C 0.2958(3) 0.7623(2) 0.0925(2) 0.0123(5) Uani 1 1 d . . . . .
H9 H 0.3879 0.7304 0.0818 0.015 Uiso 1 1 calc R U . . .
C10 C 0.3101(3) 0.8954(2) 0.0912(3) 0.0177(6) Uani 1 1 d . . . . .
H10A H 0.3493 0.9196 0.0202 0.026 Uiso 1 1 calc R U . . .
H10B H 0.3697 0.9206 0.1593 0.026 Uiso 1 1 calc R U . . .
H10C H 0.2204 0.9314 0.0933 0.026 Uiso 1 1 calc R U . . .
C11 C 0.2024(3) 0.7218(2) -0.0143(2) 0.0161(5) Uani 1 1 d . . . . .
H11A H 0.2423 0.7445 -0.0854 0.024 Uiso 1 1 calc R U . . .
H11B H 0.1130 0.7586 -0.0131 0.024 Uiso 1 1 calc R U . . .
H11C H 0.1924 0.6366 -0.0122 0.024 Uiso 1 1 calc R U . . .
C12 C 0.1122(3) 0.7974(3) 0.2778(2) 0.0149(5) Uani 1 1 d . . . . .
H12 H 0.1344 0.8793 0.2562 0.018 Uiso 1 1 calc R U . . .
C13 C 0.1007(4) 0.7962(3) 0.4090(3) 0.0261(7) Uani 1 1 d . . . . .
H13A H 0.0229 0.8439 0.4265 0.039 Uiso 1 1 calc R U . . .
H13B H 0.1841 0.8283 0.4497 0.039 Uiso 1 1 calc R U . . .
H13C H 0.0879 0.7157 0.4348 0.039 Uiso 1 1 calc R U . . .
C14 C -0.0240(3) 0.7667(3) 0.2111(3) 0.0329(8) Uani 1 1 d . . . . .
H14A H -0.0928 0.8236 0.2298 0.049 Uiso 1 1 calc R U . . .
H14B H -0.0517 0.6882 0.2334 0.049 Uiso 1 1 calc R U . . .
H14C H -0.0149 0.7685 0.1274 0.049 Uiso 1 1 calc R U . . .
C15 C 0.0960(3) 0.4812(2) 0.1400(2) 0.0143(5) Uani 1 1 d . . . . .
C16 C 0.1166(3) 0.4998(3) 0.3531(2) 0.0141(5) Uani 1 1 d . . . . .
C17 C 0.3496(2) 0.4935(3) 0.1215(2) 0.0123(5) Uani 1 1 d . . . . .
C18 C 0.3223(3) 0.2022(2) 0.1641(2) 0.0142(5) Uani 1 1 d . . . . .
H18 H 0.3090 0.1211 0.1932 0.017 Uiso 1 1 calc R U . . .
C19 C 0.4680(3) 0.2084(3) 0.1302(2) 0.0187(6) Uani 1 1 d . . . . .
H19A H 0.4797 0.1512 0.0688 0.028 Uiso 1 1 calc R U . . .
H19B H 0.5316 0.1910 0.1983 0.028 Uiso 1 1 calc R U . . .
H19C H 0.4859 0.2871 0.1017 0.028 Uiso 1 1 calc R U . . .
C20 C 0.2209(3) 0.2180(3) 0.0566(2) 0.0208(6) Uani 1 1 d . . . . .
H20A H 0.2376 0.2931 0.0196 0.031 Uiso 1 1 calc R U . . .
H20B H 0.1282 0.2167 0.0799 0.031 Uiso 1 1 calc R U . . .
H20C H 0.2322 0.1544 0.0014 0.031 Uiso 1 1 calc R U . . .
C21 C 0.1671(3) 0.2223(2) 0.3669(2) 0.0149(5) Uani 1 1 d . . . . .
H21 H 0.1519 0.2719 0.4357 0.018 Uiso 1 1 calc R U . . .
C22 C 0.0277(3) 0.2045(3) 0.2991(3) 0.0230(6) Uani 1 1 d . . . . .
H22A H -0.0041 0.2789 0.2641 0.035 Uiso 1 1 calc R U . . .
H22B H -0.0372 0.1771 0.3522 0.035 Uiso 1 1 calc R U . . .
H22C H 0.0351 0.1464 0.2378 0.035 Uiso 1 1 calc R U . . .
C23 C 0.2252(3) 0.1051(3) 0.4151(2) 0.0202(6) Uani 1 1 d . . . . .
H23A H 0.2395 0.0525 0.3504 0.030 Uiso 1 1 calc R U . . .
H23B H 0.1610 0.0693 0.4643 0.030 Uiso 1 1 calc R U . . .
H23C H 0.3120 0.1190 0.4614 0.030 Uiso 1 1 calc R U . . .
B1 B 0.3200(3) 0.5079(3) 0.6578(3) 0.0196(6) Uani 1 1 d . . . . .
H1 H 0.371(3) 0.533(3) 0.414(3) 0.021(9) Uiso 1 1 d . . . . .

loop_
_atom_site_aniso_label
_atom_site_aniso_U_11
_atom_site_aniso_U_22
_atom_site_aniso_U_33
_atom_site_aniso_U_23
_atom_site_aniso_U_13
_atom_site_aniso_U_12
Mn1 0.01000(18) 0.00924(16) 0.01085(18) -0.00037(15) 0.00170(14) -0.00030(17)
P1 0.0110(3) 0.0084(3) 0.0119(3) -0.0005(3) 0.0009(3) -0.0009(3)
P2 0.0114(3) 0.0093(3) 0.0112(3) 0.0000(3) 0.0018(3) -0.0004(3)
F1 0.0256(11) 0.0270(12) 0.041(2) 0.0120(15) 0.0041(12) 0.0070(10)
F2 0.053(2) 0.042(2) 0.0244(12) -0.0047(12) 0.0148(12) -0.006(2)
F3 0.0354(13) 0.0313(11) 0.0330(12) -0.0141(9) 0.0028(10) -0.0095(9)
F4 0.0229(9) 0.0250(9) 0.0488(12) -0.0047(10) -0.0080(8) 0.0056(10)
O1 0.0188(10) 0.0250(12) 0.0281(11) -0.0010(9) -0.0085(9) -0.0015(9)
O2 0.0247(10) 0.0211(10) 0.0270(11) 0.0036(10) 0.0141(9) 0.0043(11)
O3 0.0285(10) 0.0174(10) 0.0215(10) 0.0040(10) 0.0132(8) 0.0039(10)
C1 0.0117(12) 0.0156(14) 0.0152(13) 0.0003(10) -0.0018(10) -0.0016(10)
C2 0.0132(13) 0.0147(12) 0.0121(12) 0.0010(10) -0.0020(10) 0.0010(11)
C3 0.0118(13) 0.0210(14) 0.0246(15) 0.0005(12) 0.0014(12) 0.0022(12)
C4 0.0150(13) 0.0252(16) 0.0281(16) 0.0003(13) 0.0067(12) -0.0034(12)
C5 0.0172(13) 0.0208(14) 0.0223(14) 0.0030(11) 0.0015(12) -0.0082(11)
C6 0.0145(12) 0.0148(13) 0.0150(12) -0.0002(10) -0.0055(10) -0.0034(10)
C7 0.0178(13) 0.0136(13) 0.0166(13) 0.0003(10) -0.0033(11) -0.0026(11)
C8 0.0131(11) 0.0129(12) 0.0140(12) 0.0005(10) -0.0016(10) 0.0010(11)
C9 0.0133(12) 0.0110(12) 0.0130(12) 0.0013(9) 0.0040(10) -0.0003(10)
C10 0.0182(16) 0.0140(14) 0.0211(16) 0.0029(11) 0.0034(12) -0.0015(10)
C11 0.0195(13) 0.0146(13) 0.0141(12) 0.0018(10) 0.0016(11) 0.0004(11)
C12 0.0171(12) 0.0110(12) 0.0169(12) -0.0019(11) 0.0030(10) 0.0021(11)
C13 0.0379(18) 0.0210(15) 0.0209(14) -0.0005(13) 0.0106(13) 0.0073(15)
C14 0.0185(15) 0.044(2) 0.0363(19) -0.0154(16) 0.0016(15) 0.0093(15)
C15 0.0163(12) 0.0102(14) 0.0164(12) -0.0010(10) 0.0019(10) -0.0019(10)
C16 0.0168(11) 0.0097(11) 0.0157(11) -0.0007(12) 0.0009(9) -0.0002(12)
C17 0.0149(11) 0.0078(11) 0.0138(11) 0.0019(11) 0.0000(9) -0.0008(12)
C18 0.0192(13) 0.0092(12) 0.0144(12) -0.0002(10) 0.0031(10) 0.0018(11)
C19 0.0216(14) 0.0171(14) 0.0188(13) 0.0000(12) 0.0087(11) 0.0046(12)
C20 0.0286(16) 0.0199(14) 0.0136(13) -0.0046(11) 0.0013(12) 0.0002(13)
C21 0.0159(13) 0.0136(13) 0.0158(12) 0.0013(10) 0.0044(10) -0.0016(10)
C22 0.0164(13) 0.0263(16) 0.0266(15) 0.0042(13) 0.0029(12) -0.0076(13)
C23 0.0276(14) 0.0134(12) 0.0204(13) 0.0060(14) 0.0067(11) -0.0020(14)
B1 0.0207(14) 0.0157(15) 0.0221(15) -0.0020(14) 0.0012(12) 0.0015(14)

loop_
_atom_type_symbol
_atom_type_description
_atom_type_scat_dispersion_real
_atom_type_scat_dispersion_imag
_atom_type_scat_source
C C 0.0033 0.0016 'International Tables Vol C Tables 4.2.6.8 and 6.1.1.4'
H H 0.0000 0.0000 'International Tables Vol C Tables 4.2.6.8 and 6.1.1.4'
B B 0.0013 0.0007 'International Tables Vol C Tables 4.2.6.8 and 6.1.1.4'
F F 0.0171 0.0103 'International Tables Vol C Tables 4.2.6.8 and 6.1.1.4'
Mn Mn 0.3368 0.7283 'International Tables Vol C Tables 4.2.6.8 and 6.1.1.4'
O O 0.0106 0.0060 'International Tables Vol C Tables 4.2.6.8 and 6.1.1.4'
P P 0.1023 0.0942 'International Tables Vol C Tables 4.2.6.8 and 6.1.1.4'

loop_
_geom_angle_atom_site_label_1
_geom_angle_atom_site_label_2
_geom_angle_atom_site_label_3
_geom_angle
_geom_angle_site_symmetry_1
_geom_angle_site_symmetry_3
_geom_angle_publ_flag
C15 Mn1 C17 89.33(12) . . ?
C15 Mn1 C16 85.60(12) . . ?
C17 Mn1 C16 174.78(12) . . ?
C15 Mn1 P1 96.99(9) . . ?
C17 Mn1 P1 88.34(10) . . ?
C16 Mn1 P1 93.53(10) . . ?
C15 Mn1 P2 98.95(10) . . ?
C17 Mn1 P2 90.00(9) . . ?
C16 Mn1 P2 89.54(10) . . ?
P1 Mn1 P2 163.95(4) . . ?
C15 Mn1 C1 175.33(12) . . ?
C17 Mn1 C1 86.05(10) . . ?
C16 Mn1 C1 99.03(11) . . ?
P1 Mn1 C1 82.17(7) . . ?
P2 Mn1 C1 81.80(7) . . ?
C7 P1 C12 106.10(13) . . ?
C7 P1 C9 102.26(13) . . ?
C12 P1 C9 106.23(13) . . ?
C7 P1 Mn1 102.73(9) . . ?
C12 P1 Mn1 122.38(10) . . ?
C9 P1 Mn1 114.85(9) . . ?
C21 P2 C8 103.25(13) . . ?
C21 P2 C18 104.76(13) . . ?
C8 P2 C18 106.48(13) . . ?
C21 P2 Mn1 117.64(9) . . ?
C8 P2 Mn1 103.37(9) . . ?
C18 P2 Mn1 119.62(9) . . ?
C6 C1 C2 122.6(3) . . ?
C6 C1 Mn1 102.22(18) . . ?
C2 C1 Mn1 103.31(19) . . ?
C6 C1 H1 114(2) . . ?
C2 C1 H1 122(2) . . ?
Mn1 C1 H1 72.0(19) . . ?
C3 C2 C1 117.9(3) . . ?
C3 C2 C8 124.5(3) . . ?
C1 C2 C8 117.3(2) . . ?
C4 C3 C2 119.8(3) . . ?
C4 C3 H3 120.1 . . ?
C2 C3 H3 120.1 . . ?
C5 C4 C3 122.1(3) . . ?
C5 C4 H4 119.0 . . ?
C3 C4 H4 119.0 . . ?
C4 C5 C6 119.2(3) . . ?
C4 C5 H5 120.4 . . ?
C6 C5 H5 120.4 . . ?
C1 C6 C5 118.5(3) . . ?
C1 C6 C7 117.5(3) . . ?
C5 C6 C7 123.8(3) . . ?
C6 C7 P1 105.79(18) . . ?
C6 C7 H7A 110.6 . . ?
P1 C7 H7A 110.6 . . ?
C6 C7 H7AB 110.6 . . ?
P1 C7 H7AB 110.6 . . ?
H7A C7 H7AB 108.7 . . ?
C2 C8 P2 106.39(18) . . ?
C2 C8 H8A 110.5 . . ?
P2 C8 H8A 110.5 . . ?
C2 C8 H8AB 110.5 . . ?
P2 C8 H8AB 110.5 . . ?
H8A C8 H8AB 108.6 . . ?
C10 C9 C11 109.9(2) . . ?
C10 C9 P1 113.9(2) . . ?
C11 C9 P1 114.27(19) . . ?
C10 C9 H9 106.0 . . ?
C11 C9 H9 106.0 . . ?
P1 C9 H9 106.0 . . ?
C9 C10 H10A 109.5 . . ?
C9 C10 H10B 109.5 . . ?
H10A C10 H10B 109.5 . . ?
C9 C10 H10C 109.5 . . ?
H10A C10 H10C 109.5 . . ?
H10B C10 H10C 109.5 . . ?
C9 C11 H11A 109.5 . . ?
C9 C11 H11B 109.5 . . ?
H11A C11 H11B 109.5 . . ?
C9 C11 H11C 109.5 . . ?
H11A C11 H11C 109.5 . . ?
H11B C11 H11C 109.5 . . ?
C14 C12 C13 110.6(3) . . ?
C14 C12 P1 111.1(2) . . ?
C13 C12 P1 113.5(2) . . ?
C14 C12 H12 107.1 . . ?
C13 C12 H12 107.1 . . ?
P1 C12 H12 107.1 . . ?
C12 C13 H13A 109.5 . . ?
C12 C13 H13B 109.5 . . ?
H13A C13 H13B 109.5 . . ?
C12 C13 H13C 109.5 . . ?
H13A C13 H13C 109.5 . . ?
H13B C13 H13C 109.5 . . ?
C12 C14 H14A 109.5 . . ?
C12 C14 H14B 109.5 . . ?
H14A C14 H14B 109.5 . . ?
C12 C14 H14C 109.5 . . ?
H14A C14 H14C 109.5 . . ?
H14B C14 H14C 109.5 . . ?
O1 C15 Mn1 178.6(3) . . ?
O2 C16 Mn1 171.5(2) . . ?
O3 C17 Mn1 177.4(2) . . ?
C19 C18 C20 110.3(2) . . ?
C19 C18 P2 114.29(19) . . ?
C20 C18 P2 111.86(19) . . ?
C19 C18 H18 106.6 . . ?
C20 C18 H18 106.6 . . ?
P2 C18 H18 106.6 . . ?
C18 C19 H19A 109.5 . . ?
C18 C19 H19B 109.5 . . ?
H19A C19 H19B 109.5 . . ?
C18 C19 H19C 109.5 . . ?
H19A C19 H19C 109.5 . . ?
H19B C19 H19C 109.5 . . ?
C18 C20 H20A 109.5 . . ?
C18 C20 H20B 109.5 . . ?
H20A C20 H20B 109.5 . . ?
C18 C20 H20C 109.5 . . ?
H20A C20 H20C 109.5 . . ?
H20B C20 H20C 109.5 . . ?
C22 C21 C23 110.9(2) . . ?
C22 C21 P2 112.9(2) . . ?
C23 C21 P2 112.9(2) . . ?
C22 C21 H21 106.6 . . ?
C23 C21 H21 106.6 . . ?
P2 C21 H21 106.6 . . ?
C21 C22 H22A 109.5 . . ?
C21 C22 H22B 109.5 . . ?
H22A C22 H22B 109.5 . . ?
C21 C22 H22C 109.5 . . ?
H22A C22 H22C 109.5 . . ?
H22B C22 H22C 109.5 . . ?
C21 C23 H23A 109.5 . . ?
C21 C23 H23B 109.5 . . ?
H23A C23 H23B 109.5 . . ?
C21 C23 H23C 109.5 . . ?
H23A C23 H23C 109.5 . . ?
H23B C23 H23C 109.5 . . ?
F1' B1 F4 108.4(14) . . ?
F2 B1 F4 112.8(3) . . ?
F1' B1 F3 126.4(18) . . ?
F2 B1 F3 110.1(3) . . ?
F4 B1 F3 109.0(3) . . ?
F2 B1 F1 109.3(3) . . ?
F4 B1 F1 107.9(3) . . ?
F3 B1 F1 107.6(3) . . ?
F1' B1 F2' 112.7(16) . . ?
F4 B1 F2' 91.7(15) . . ?
F3 B1 F2' 103.0(13) . . ?

loop_
_geom_bond_atom_site_label_1
_geom_bond_atom_site_label_2
_geom_bond_distance
_geom_bond_site_symmetry_2
_geom_bond_publ_flag
Mn1 C15 1.767(3) . ?
Mn1 C17 1.845(3) . ?
Mn1 C16 1.851(3) . ?
Mn1 P1 2.3330(8) . ?
Mn1 P2 2.3336(9) . ?
Mn1 C1 2.408(3) . ?
P1 C7 1.847(3) . ?
P1 C12 1.849(3) . ?
P1 C9 1.854(3) . ?
P2 C21 1.843(3) . ?
P2 C8 1.849(3) . ?
P2 C18 1.854(3) . ?
F1 B1 1.407(5) . ?
F2 B1 1.376(4) . ?
F1' B1 1.27(4) . ?
F2' B1 1.43(3) . ?
F3 B1 1.399(4) . ?
F4 B1 1.386(4) . ?
O1 C15 1.162(3) . ?
O2 C16 1.142(3) . ?
O3 C17 1.142(3) . ?
C1 C6 1.396(4) . ?
C1 C2 1.402(4) . ?
C1 H1 0.96(3) . ?
C2 C3 1.392(4) . ?
C2 C8 1.510(4) . ?
C3 C4 1.390(4) . ?
C3 H3 0.9500 . ?
C4 C5 1.386(4) . ?
C4 H4 0.9500 . ?
C5 C6 1.398(4) . ?
C5 H5 0.9500 . ?
C6 C7 1.508(4) . ?
C7 H7A 0.9900 . ?
C7 H7AB 0.9900 . ?
C8 H8A 0.9900 . ?
C8 H8AB 0.9900 . ?
C9 C10 1.530(4) . ?
C9 C11 1.539(4) . ?
C9 H9 1.0000 . ?
C10 H10A 0.9800 . ?
C10 H10B 0.9800 . ?
C10 H10C 0.9800 . ?
C11 H11A 0.9800 . ?
C11 H11B 0.9800 . ?
C11 H11C 0.9800 . ?
C12 C14 1.528(4) . ?
C12 C13 1.530(4) . ?
C12 H12 1.0000 . ?
C13 H13A 0.9800 . ?
C13 H13B 0.9800 . ?
C13 H13C 0.9800 . ?
C14 H14A 0.9800 . ?
C14 H14B 0.9800 . ?
C14 H14C 0.9800 . ?
C18 C19 1.530(4) . ?
C18 C20 1.530(4) . ?
C18 H18 1.0000 . ?
C19 H19A 0.9800 . ?
C19 H19B 0.9800 . ?
C19 H19C 0.9800 . ?
C20 H20A 0.9800 . ?
C20 H20B 0.9800 . ?
C20 H20C 0.9800 . ?
C21 C22 1.532(4) . ?
C21 C23 1.541(4) . ?
C21 H21 1.0000 . ?
C22 H22A 0.9800 . ?
C22 H22B 0.9800 . ?
C22 H22C 0.9800 . ?
C23 H23A 0.9800 . ?
C23 H23B 0.9800 . ?
C23 H23C 0.9800 . ?
